data_2216028
loop_
_publ_author_name
'Nigam P. Rath'
'H. J. Ravindra'
'M. R. Suresh Kumar'
'S. M. Dharmaprakash'

_publ_section_title
;
 3-[(4-Nitrophenyl)aminocarbonyl]propanoic acid
;
_journal_coeditor_code KJ2061
_journal_issue 11
_journal_name_full 'Acta Crystallographica Section E'
_journal_page_first o4424
_journal_page_last o4424
_journal_paper_doi 10.1107/S1600536807050325
_journal_volume 63
_journal_year 2007
_chemical_formula_iupac 'C10 H10 N2 O5'
_chemical_formula_moiety 'C10 H10 N2 O5'
_chemical_formula_sum 'C10 H10 N2 O5'
_chemical_formula_weight 238.20
_chemical_name_systematic
;
3-[(4-Nitrophenyl)aminocarbonyl]propanoic acid
;
_space_group_IT_number 14
_symmetry_cell_setting monoclinic
_symmetry_space_group_name_Hall '-P 2ybc'
_symmetry_space_group_name_H-M 'P 1 21/c 1'
_atom_sites_solution_hydrogens geom
_atom_sites_solution_primary direct
_atom_sites_solution_secondary difmap
_audit_creation_method SHELXL-97
_cell_angle_alpha 90.00
_cell_angle_beta 94.487(4)
_cell_angle_gamma 90.00
_cell_formula_units_Z 4
_cell_length_a 5.0179(4)
_cell_length_b 17.3056(15)
_cell_length_c 11.5804(9)
_cell_measurement_reflns_used 6073
_cell_measurement_temperature 100(2)
_cell_measurement_theta_max 30.58
_cell_measurement_theta_min 2.35
_cell_volume 1002.53(14)
_computing_cell_refinement 'APEXII (Bruker, 2005)'
_computing_data_collection 'APEXII (Bruker, 2005)'
_computing_data_reduction 'SAINT (Bruker, 2005)'
_computing_molecular_graphics 'SHELXTL (Sheldrick, 2005)'
_computing_publication_material 'SHELXTL (Sheldrick, 2005)'
_computing_structure_refinement 'SHELXTL (Sheldrick, 2005)'
_computing_structure_solution 'SHELXTL (Sheldrick, 2005)'
_diffrn_ambient_temperature 100(2)
_diffrn_measured_fraction_theta_full 1.000
_diffrn_measured_fraction_theta_max 1.000
_diffrn_measurement_device_type 'Bruker APEXII CCD area-detector'
_diffrn_measurement_method '\f and \w'
_diffrn_radiation_monochromator graphite
_diffrn_radiation_source 'fine-focus sealed tube'
_diffrn_radiation_type MoK\a
_diffrn_radiation_wavelength 0.71073
_diffrn_reflns_av_R_equivalents 0.0309
_diffrn_reflns_av_sigmaI/netI 0.0184
_diffrn_reflns_limit_h_max 7
_diffrn_reflns_limit_h_min -6
_diffrn_reflns_limit_k_max 24
_diffrn_reflns_limit_k_min -24
_diffrn_reflns_limit_l_max 16
_diffrn_reflns_limit_l_min -16
_diffrn_reflns_number 30488
_diffrn_reflns_theta_full 30.50
_diffrn_reflns_theta_max 30.50
_diffrn_reflns_theta_min 2.12
_exptl_absorpt_coefficient_mu 0.129
_exptl_absorpt_correction_T_max 0.9722
_exptl_absorpt_correction_T_min 0.9587
_exptl_absorpt_correction_type multi-scan
_exptl_absorpt_process_details '(SADABS; Bruker, 2005)'
_exptl_crystal_colour colourless
_exptl_crystal_density_diffrn 1.578
_exptl_crystal_density_method 'not measured'
_exptl_crystal_description irregular
_exptl_crystal_F_000 496
_exptl_crystal_size_max 0.33
_exptl_crystal_size_mid 0.27
_exptl_crystal_size_min 0.22
_refine_diff_density_max 0.385
_refine_diff_density_min -0.258
_refine_ls_extinction_method none
_refine_ls_goodness_of_fit_ref 1.059
_refine_ls_hydrogen_treatment refall
_refine_ls_matrix_type full
_refine_ls_number_parameters 194
_refine_ls_number_reflns 3066
_refine_ls_number_restraints 0
_refine_ls_restrained_S_all 1.059
_refine_ls_R_factor_all 0.0411
_refine_ls_R_factor_gt 0.0350
_refine_ls_shift/su_max 0.001
_refine_ls_shift/su_mean 0.000
_refine_ls_structure_factor_coef Fsqd
_refine_ls_weighting_details 'calc w=1/[\s^2^(Fo^2^)+(0.0495P)^2^+0.3297P] where P=(Fo^2^+2Fc^2^)/3'
_refine_ls_weighting_scheme calc
_refine_ls_wR_factor_gt 0.0927
_refine_ls_wR_factor_ref 0.0973
_reflns_number_gt 2686
_reflns_number_total 3066
_reflns_threshold_expression I>2\s(I)
_cod_data_source_file kj2061.cif
_cod_data_source_block I
_cod_depositor_comments
;
The following automatic conversions were performed:
'_symmetry_cell_setting' value 'Monoclinic' changed to 'monoclinic'
according to '/home/saulius/struct/CIF-dictionaries/cif_core.dic'
dictionary named 'cif_core.dic' version 2.4.1 from 2010-06-29.

Automatic conversion script
Id: cif_fix_enum 1527 2010-12-29 10:47:43Z saulius 

The following automatic conversions were performed:

'_symmetry_cell_setting' value 'Monoclinic' changed to 'monoclinic'
according to /home/saulius/struct/CIF-dictionaries/cif_core.dic
dictionary named 'cif_core.dic' version 2.4.1 from 2010-06-29.

Automatic conversion script
Id: cif_fix_values 1715 2011-07-08 13:25:40Z adriana 
;
_cod_original_sg_symbol_H-M 'P 21/c'
_cod_database_code 2216028
_cod_database_fobs_code 2216028

loop_
_symmetry_equiv_pos_as_xyz
'x, y, z'
'-x, y+1/2, -z+1/2'
'-x, -y, -z'
'x, -y-1/2, z-1/2'

loop_
_atom_site_type_symbol
_atom_site_label
_atom_site_fract_x
_atom_site_fract_y
_atom_site_fract_z
_atom_site_U_iso_or_equiv
_atom_site_adp_type
_atom_site_calc_flag
_atom_site_occupancy
O O1 0.31721(15) 0.59418(4) 0.95848(7) 0.01813(16) Uani d 1
O O2 0.25598(14) 0.46856(4) 0.91943(6) 0.01693(16) Uani d 1
O O3 0.20764(14) 0.50534(4) 0.63580(6) 0.01685(16) Uani d 1
O O4 0.47768(17) 0.15785(4) 0.28173(7) 0.02248(18) Uani d 1
O O5 0.68389(18) 0.26212(5) 0.23997(8) 0.0289(2) Uani d 1
N N1 -0.02051(16) 0.39108(5) 0.62342(7) 0.01322(16) Uani d 1
N N2 0.52247(17) 0.22718(5) 0.29519(7) 0.01579(17) Uani d 1
C C1 0.19088(18) 0.53594(5) 0.90384(8) 0.01307(18) Uani d 1
C C2 -0.04231(18) 0.55979(6) 0.82212(8) 0.01367(18) Uani d 1
C C3 -0.15950(19) 0.49103(6) 0.75392(8) 0.01358(18) Uani d 1
C C4 0.02909(18) 0.46387(5) 0.66623(8) 0.01233(17) Uani d 1
C C5 0.12121(18) 0.35175(5) 0.54208(8) 0.01224(17) Uani d 1
C C6 0.05349(19) 0.27432(5) 0.51835(8) 0.01431(18) Uani d 1
C C7 0.18377(19) 0.23258(6) 0.43764(8) 0.01480(18) Uani d 1
C C8 0.38209(19) 0.26926(5) 0.38056(8) 0.01336(18) Uani d 1
C C9 0.45402(19) 0.34517(6) 0.40309(8) 0.01467(18) Uani d 1
C C10 0.32460(19) 0.38663(6) 0.48410(8) 0.01455(18) Uani d 1
H H1 0.446(4) 0.5748(11) 1.0030(16) 0.045(5) Uiso d 1
H H1A -0.147(3) 0.3663(8) 0.6518(12) 0.022(3) Uiso d 1
H H2A -0.175(3) 0.5839(8) 0.8700(12) 0.021(3) Uiso d 1
H H2B 0.022(3) 0.5992(8) 0.7723(12) 0.022(3) Uiso d 1
H H3A -0.327(3) 0.5060(8) 0.7124(12) 0.020(3) Uiso d 1
H H3B -0.198(3) 0.4475(8) 0.8060(12) 0.020(3) Uiso d 1
H H6 -0.084(3) 0.2505(8) 0.5578(12) 0.022(3) Uiso d 1
H H7 0.135(3) 0.1795(9) 0.4192(12) 0.023(3) Uiso d 1
H H9 0.593(3) 0.3686(8) 0.3641(13) 0.025(4) Uiso d 1
H H10 0.375(3) 0.4392(8) 0.5002(12) 0.020(3) Uiso d 1

loop_
_atom_site_aniso_label
_atom_site_aniso_U_11
_atom_site_aniso_U_22
_atom_site_aniso_U_33
_atom_site_aniso_U_12
_atom_site_aniso_U_13
_atom_site_aniso_U_23
O1 0.0185(3) 0.0143(3) 0.0208(3) -0.0005(3) -0.0030(3) -0.0024(3)
O2 0.0178(3) 0.0139(3) 0.0186(3) 0.0014(3) -0.0016(3) -0.0013(3)
O3 0.0156(3) 0.0158(3) 0.0200(3) -0.0042(3) 0.0065(3) -0.0034(3)
O4 0.0297(4) 0.0142(3) 0.0242(4) 0.0033(3) 0.0061(3) -0.0035(3)
O5 0.0329(5) 0.0281(4) 0.0285(4) -0.0060(3) 0.0208(4) -0.0062(3)
N1 0.0126(4) 0.0135(4) 0.0142(4) -0.0030(3) 0.0053(3) -0.0010(3)
N2 0.0164(4) 0.0169(4) 0.0144(4) 0.0024(3) 0.0029(3) -0.0016(3)
C1 0.0127(4) 0.0152(4) 0.0119(4) -0.0005(3) 0.0042(3) -0.0013(3)
C2 0.0137(4) 0.0139(4) 0.0135(4) 0.0015(3) 0.0021(3) -0.0015(3)
C3 0.0118(4) 0.0155(4) 0.0137(4) -0.0003(3) 0.0029(3) -0.0010(3)
C4 0.0118(4) 0.0135(4) 0.0117(4) 0.0004(3) 0.0005(3) -0.0002(3)
C5 0.0124(4) 0.0129(4) 0.0115(4) 0.0005(3) 0.0018(3) -0.0001(3)
C6 0.0144(4) 0.0132(4) 0.0158(4) -0.0023(3) 0.0044(3) 0.0007(3)
C7 0.0165(4) 0.0123(4) 0.0159(4) -0.0006(3) 0.0026(3) 0.0001(3)
C8 0.0143(4) 0.0139(4) 0.0122(4) 0.0024(3) 0.0031(3) -0.0010(3)
C9 0.0145(4) 0.0151(4) 0.0150(4) -0.0018(3) 0.0047(3) -0.0003(3)
C10 0.0157(4) 0.0132(4) 0.0153(4) -0.0028(3) 0.0043(3) -0.0013(3)

loop_
_atom_type_symbol
_atom_type_description
_atom_type_scat_dispersion_real
_atom_type_scat_dispersion_imag
_atom_type_scat_source
C C 0.0033 0.0016 'International Tables Vol C Tables 4.2.6.8 and 6.1.1.4'
H H 0.0000 0.0000 'International Tables Vol C Tables 4.2.6.8 and 6.1.1.4'
N N 0.0061 0.0033 'International Tables Vol C Tables 4.2.6.8 and 6.1.1.4'
O O 0.0106 0.0060 'International Tables Vol C Tables 4.2.6.8 and 6.1.1.4'

loop_
_geom_angle_atom_site_label_1
_geom_angle_atom_site_label_2
_geom_angle_atom_site_label_3
_geom_angle
_geom_angle_publ_flag
C1 O1 H1 107.4(12) ?
C4 N1 C5 127.09(8) y
C4 N1 H1A 116.3(9) ?
C5 N1 H1A 116.6(10) ?
O4 N2 O5 122.40(9) ?
O4 N2 C8 118.82(8) ?
O5 N2 C8 118.78(8) ?
O2 C1 O1 122.93(9) y
O2 C1 C2 122.77(9) ?
O1 C1 C2 114.30(8) ?
C1 C2 C3 111.24(8) ?
C1 C2 H2A 106.7(8) ?
C3 C2 H2A 111.8(8) ?
C1 C2 H2B 106.9(9) ?
C3 C2 H2B 112.1(8) ?
H2A C2 H2B 107.9(12) ?
C4 C3 C2 110.74(8) ?
C4 C3 H3A 108.2(8) ?
C2 C3 H3A 109.5(8) ?
C4 C3 H3B 109.5(8) ?
C2 C3 H3B 111.4(8) ?
H3A C3 H3B 107.4(11) ?
O3 C4 N1 123.55(9) ?
O3 C4 C3 121.45(8) ?
N1 C4 C3 114.99(8) ?
N1 C5 C10 122.70(8) ?
N1 C5 C6 117.87(8) ?
C10 C5 C6 119.43(8) ?
C7 C6 C5 120.66(8) ?
C7 C6 H6 119.7(9) ?
C5 C6 H6 119.6(9) ?
C6 C7 C8 118.41(9) ?
C6 C7 H7 121.3(8) ?
C8 C7 H7 120.3(8) ?
C9 C8 C7 122.03(8) ?
C9 C8 N2 118.13(8) ?
C7 C8 N2 119.84(8) ?
C8 C9 C10 119.45(8) ?
C8 C9 H9 120.4(9) ?
C10 C9 H9 120.2(9) ?
C9 C10 C5 120.00(9) ?
C9 C10 H10 119.6(8) ?
C5 C10 H10 120.4(8) ?

loop_
_geom_bond_atom_site_label_1
_geom_bond_atom_site_label_2
_geom_bond_distance
_geom_bond_publ_flag
O1 C1 1.3248(12) ?
O1 H1 0.863(19) ?
O2 C1 1.2206(12) ?
O3 C4 1.2212(11) ?
O4 N2 1.2283(11) ?
O5 N2 1.2295(12) ?
N1 C4 1.3695(12) y
N1 C5 1.4004(11) y
N1 H1A 0.852(15) ?
N2 C8 1.4536(12) ?
C1 C2 1.5039(13) ?
C2 C3 1.5208(13) ?
C2 H2A 0.991(14) ?
C2 H2B 0.964(14) ?
C3 C4 1.5159(13) ?
C3 H3A 0.970(14) ?
C3 H3B 0.995(14) ?
C5 C10 1.4013(12) ?
C5 C6 1.4043(13) ?
C6 C7 1.3851(13) ?
C6 H6 0.949(14) ?
C7 C8 1.3904(13) ?
C7 H7 0.971(15) ?
C8 C9 1.3818(13) ?
C9 C10 1.3826(13) ?
C9 H9 0.952(14) ?
C10 H10 0.959(14) ?

loop_
_geom_hbond_atom_site_label_D
_geom_hbond_atom_site_label_H
_geom_hbond_atom_site_label_A
_geom_hbond_site_symmetry_A
_geom_hbond_distance_DH
_geom_hbond_distance_HA
_geom_hbond_distance_DA
_geom_hbond_angle_DHA
O1 H1 O2 3_667 0.863(19) 1.843(19) 2.7002(10) 172.5(17)
N1 H1A O4 4_466 0.852(15) 2.536(14) 3.3378(11) 157.1(12)
N1 H1A O5 4_466 0.852(15) 2.616(15) 3.3711(12) 148.4(12)

loop_
_geom_torsion_atom_site_label_1
_geom_torsion_atom_site_label_2
_geom_torsion_atom_site_label_3
_geom_torsion_atom_site_label_4
_geom_torsion
_geom_torsion_publ_flag
O2 C1 C2 C3 -6.53(12) ?
O1 C1 C2 C3 174.30(8) ?
C1 C2 C3 C4 -70.73(10) ?
C5 N1 C4 O3 1.31(15) ?
C5 N1 C4 C3 -179.94(8) ?
C2 C3 C4 O3 -18.34(12) y
C2 C3 C4 N1 162.88(8) ?
C4 N1 C5 C10 -6.43(15) ?
C4 N1 C5 C6 173.81(9) ?
N1 C5 C6 C7 179.13(9) ?
C10 C5 C6 C7 -0.64(14) ?
C5 C6 C7 C8 -0.22(14) ?
C6 C7 C8 C9 0.80(15) ?
C6 C7 C8 N2 -179.90(8) ?
O4 N2 C8 C9 173.57(9) ?
O5 N2 C8 C9 -5.65(14) ?
O4 N2 C8 C7 -5.76(14) y
O5 N2 C8 C7 175.02(9) ?
C7 C8 C9 C10 -0.51(15) ?
N2 C8 C9 C10 -179.82(9) ?
C8 C9 C10 C5 -0.38(15) ?
N1 C5 C10 C9 -178.81(9) ?
C6 C5 C10 C9 0.94(14) ?

loop_
_cod_related_entry_id
_cod_related_entry_database
_cod_related_entry_code
1 ChemSpider 2050476
